data_4518475
loop_
_publ_author_name
'Kang, Guowei'
'Romo, Daniel'

_publ_section_title
;
 Photocatalyzed, \b-Selective Hydrocarboxylation of \a,\b-Unsaturated
 Esters with CO2 under Flow for \b-Lactone Synthesis
;
_journal_name_full 'ACS Catalysis'
_journal_page_first 1309
_journal_page_last 1315
_journal_paper_doi 10.1021/acscatal.0c05050
_journal_year 2021
_chemical_absolute_configuration ad
_chemical_formula_sum 'C32 H52 O4'
_chemical_formula_weight 500.73
_space_group_crystal_system monoclinic
_space_group_IT_number 4
_space_group_name_Hall 'P 2yb'
_space_group_name_H-M_alt 'P 1 21 1'
_atom_sites_solution_hydrogens geom
_atom_sites_solution_primary direct
_audit_creation_method SHELXL-2013
_cell_angle_alpha 90
_cell_angle_beta 94.669(12)
_cell_angle_gamma 90
_cell_formula_units_Z 4
_cell_length_a 8.579(3)
_cell_length_b 9.584(3)
_cell_length_c 36.054(11)
_cell_measurement_reflns_used 9993
_cell_measurement_temperature 150(2)
_cell_measurement_theta_max 26.37
_cell_measurement_theta_min 2.27
_cell_volume 2954.6(17)
_computing_cell_refinement 'Bruker SAINT'
_computing_data_collection 'Bruker APEX3'
_computing_data_reduction 'Bruker SAINT'
_computing_molecular_graphics 'Bruker SHELXTL'
_computing_publication_material 'Bruker SHELXTL'
_computing_structure_refinement 'SHELXL-2013 (Sheldrick, 2013)'
_computing_structure_solution 'SHELXS-97 (Sheldrick 2008)'
_diffrn_ambient_temperature 150(2)
_diffrn_measured_fraction_theta_full 0.997
_diffrn_measured_fraction_theta_max 0.994
_diffrn_measurement_device_type 'Bruker APEX-II CCD'
_diffrn_measurement_method '\f and \w scans'
_diffrn_radiation_type MoK\a
_diffrn_radiation_wavelength 0.71073
_diffrn_reflns_av_R_equivalents 0.0300
_diffrn_reflns_av_unetI/netI 0.0233
_diffrn_reflns_Laue_measured_fraction_full 0.997
_diffrn_reflns_Laue_measured_fraction_max 0.994
_diffrn_reflns_limit_h_max 9
_diffrn_reflns_limit_h_min -10
_diffrn_reflns_limit_k_max 11
_diffrn_reflns_limit_k_min -11
_diffrn_reflns_limit_l_max 45
_diffrn_reflns_limit_l_min -45
_diffrn_reflns_number 59037
_diffrn_reflns_point_group_measured_fraction_full 0.997
_diffrn_reflns_point_group_measured_fraction_max 0.994
_diffrn_reflns_theta_full 25.242
_diffrn_reflns_theta_max 26.419
_diffrn_reflns_theta_min 2.199
_exptl_absorpt_coefficient_mu 0.072
_exptl_absorpt_correction_T_max 0.924
_exptl_absorpt_correction_T_min 0.902
_exptl_absorpt_correction_type multi-scan
_exptl_absorpt_process_details SADABS
_exptl_crystal_colour colourless
_exptl_crystal_density_diffrn 1.126
_exptl_crystal_description block
_exptl_crystal_F_000 1104
_exptl_crystal_size_max 0.451
_exptl_crystal_size_mid 0.322
_exptl_crystal_size_min 0.133
_refine_diff_density_max 0.247
_refine_diff_density_min -0.173
_refine_diff_density_rms 0.036
_refine_ls_abs_structure_details
; 
 Flack x determined using 5104 quotients [(I+)-(I-)]/[(I+)+(I-)] 
 (Parsons and Flack (2004), Acta Cryst. A60, s61). 
;
_refine_ls_abs_structure_Flack -0.2(2)
_refine_ls_extinction_method none
_refine_ls_goodness_of_fit_ref 1.121
_refine_ls_hydrogen_treatment constr
_refine_ls_matrix_type full
_refine_ls_number_parameters 661
_refine_ls_number_reflns 12038
_refine_ls_number_restraints 1
_refine_ls_restrained_S_all 1.121
_refine_ls_R_factor_all 0.0421
_refine_ls_R_factor_gt 0.0395
_refine_ls_shift/su_max 0.001
_refine_ls_shift/su_mean 0.000
_refine_ls_structure_factor_coef Fsqd
_refine_ls_weighting_details 'w=1/[\s^2^(Fo^2^)+(0.0513P)^2^+0.5013P] where P=(Fo^2^+2Fc^2^)/3'
_refine_ls_weighting_scheme calc
_refine_ls_wR_factor_gt 0.0995
_refine_ls_wR_factor_ref 0.1009
_reflns_Friedel_coverage 0.881
_reflns_Friedel_fraction_full 0.998
_reflns_Friedel_fraction_max 0.993
_reflns_number_gt 11446
_reflns_number_total 12038
_reflns_threshold_expression 'I > 2\s(I)'
_cod_data_source_file cs0c05050_si_003.cif
_cod_data_source_block DR53
_cod_original_cell_volume 2954.6(16)
_cod_original_sg_symbol_H-M 'P 21'
_cod_database_code 4518475
_shelx_space_group_comment
; 
The symmetry employed for this shelxl refinement is uniquely defined 
by the following loop, which should always be used as a source of 
symmetry information in preference to the above space-group names. 
They are only intended as comments. 
;
_shelx_estimated_absorpt_t_min 0.968
_shelx_estimated_absorpt_t_max 0.991
_shelxl_version_number 2013-4

loop_
_space_group_symop_operation_xyz
'x, y, z'
'-x, y+1/2, -z'

loop_
_atom_site_label
_atom_site_type_symbol
_atom_site_fract_x
_atom_site_fract_y
_atom_site_fract_z
_atom_site_U_iso_or_equiv
_atom_site_adp_type
_atom_site_occupancy
_atom_site_site_symmetry_order
_atom_site_calc_flag
_atom_site_refinement_flags_posn
_atom_site_refinement_flags_adp
_atom_site_refinement_flags_occupancy
_atom_site_disorder_assembly
_atom_site_disorder_group
O1 O -0.2572(2) 0.30384(19) 0.43170(5) 0.0368(4) Uani 1 1 d . . . . .
O2 O -0.15810(19) 0.19399(19) 0.38245(5) 0.0359(4) Uani 1 1 d . . . . .
O3 O -0.23587(18) 0.67402(19) 0.45016(4) 0.0303(4) Uani 1 1 d . . . . .
O4 O -0.0984(2) 0.4989(2) 0.47911(5) 0.0383(4) Uani 1 1 d . . . . .
C1 C -0.2049(2) 0.2959(3) 0.39691(7) 0.0279(5) Uani 1 1 d . . . . .
C2 C -0.2265(3) 0.4511(2) 0.38810(6) 0.0244(5) Uani 1 1 d . . . . .
C3 C -0.2888(3) 0.4536(3) 0.42742(7) 0.0284(5) Uani 1 1 d . . . . .
H3 H -0.4032 0.4748 0.4263 0.034 Uiso 1 1 calc R U . . .
C4 C -0.1963(3) 0.5412(3) 0.45605(6) 0.0288(5) Uani 1 1 d . . . . .
C5 C -0.1449(3) 0.7800(3) 0.47196(7) 0.0342(6) Uani 1 1 d . . . . .
H5A H -0.0315 0.7640 0.4706 0.041 Uiso 1 1 calc R U . . .
H5B H -0.1682 0.7759 0.4984 0.041 Uiso 1 1 calc R U . . .
C6 C -0.1906(3) 0.9187(3) 0.45570(7) 0.0373(6) Uani 1 1 d . . . . .
H6A H -0.1695 0.9206 0.4294 0.056 Uiso 1 1 calc R U . . .
H6B H -0.1300 0.9921 0.4692 0.056 Uiso 1 1 calc R U . . .
H6C H -0.3024 0.9344 0.4579 0.056 Uiso 1 1 calc R U . . .
C7 C -0.0690(2) 0.5239(2) 0.38451(6) 0.0237(5) Uani 1 1 d . . . . .
H7A H -0.0801 0.6248 0.3895 0.028 Uiso 1 1 calc R U . . .
H7B H 0.0098 0.4856 0.4034 0.028 Uiso 1 1 calc R U . . .
C8 C -0.0120(2) 0.5039(2) 0.34566(6) 0.0204(4) Uani 1 1 d . . . . .
H8 H -0.0014 0.4012 0.3418 0.025 Uiso 1 1 calc R U . . .
C9 C -0.1315(2) 0.5583(2) 0.31430(6) 0.0221(4) Uani 1 1 d . . . . .
C10 C -0.2839(2) 0.4756(3) 0.31770(6) 0.0275(5) Uani 1 1 d . . . . .
H10A H -0.3644 0.5092 0.2985 0.033 Uiso 1 1 calc R U . . .
H10B H -0.2644 0.3758 0.3126 0.033 Uiso 1 1 calc R U . . .
C11 C -0.3473(3) 0.4888(3) 0.35609(7) 0.0279(5) Uani 1 1 d . . . . .
H11A H -0.3827 0.5859 0.3595 0.033 Uiso 1 1 calc R U . . .
H11B H -0.4393 0.4269 0.3571 0.033 Uiso 1 1 calc R U . . .
C12 C -0.1625(3) 0.7158(3) 0.31825(7) 0.0301(5) Uani 1 1 d . . . . .
H12A H -0.2493 0.7436 0.3004 0.045 Uiso 1 1 calc R U . . .
H12B H -0.0684 0.7681 0.3132 0.045 Uiso 1 1 calc R U . . .
H12C H -0.1894 0.7358 0.3436 0.045 Uiso 1 1 calc R U . . .
C13 C 0.1505(2) 0.5672(2) 0.34365(6) 0.0218(4) Uani 1 1 d . . . . .
H13A H 0.1450 0.6696 0.3468 0.026 Uiso 1 1 calc R U . . .
H13B H 0.2226 0.5293 0.3640 0.026 Uiso 1 1 calc R U . . .
C14 C 0.2124(2) 0.5332(2) 0.30627(6) 0.0211(4) Uani 1 1 d . . . . .
H14A H 0.3162 0.5773 0.3050 0.025 Uiso 1 1 calc R U . . .
H14B H 0.2258 0.4310 0.3042 0.025 Uiso 1 1 calc R U . . .
C15 C 0.1022(2) 0.5846(2) 0.27389(6) 0.0208(4) Uani 1 1 d . . . . .
H15 H 0.0969 0.6887 0.2754 0.025 Uiso 1 1 calc R U . . .
C16 C -0.0648(2) 0.5268(2) 0.27612(6) 0.0228(4) Uani 1 1 d . . . . .
H16 H -0.0567 0.4230 0.2743 0.027 Uiso 1 1 calc R U . . .
C17 C -0.1723(3) 0.5748(3) 0.24218(6) 0.0320(5) Uani 1 1 d . . . . .
H17A H -0.2744 0.5270 0.2427 0.038 Uiso 1 1 calc R U . . .
H17B H -0.1911 0.6762 0.2444 0.038 Uiso 1 1 calc R U . . .
C18 C -0.1071(3) 0.5460(3) 0.20450(6) 0.0310(5) Uani 1 1 d . . . . .
H18A H -0.1039 0.4440 0.2003 0.037 Uiso 1 1 calc R U . . .
H18B H -0.1781 0.5873 0.1844 0.037 Uiso 1 1 calc R U . . .
C19 C 0.0576(3) 0.6063(2) 0.20239(6) 0.0246(5) Uani 1 1 d . . . . .
C20 C 0.1583(2) 0.5465(2) 0.23621(6) 0.0228(4) Uani 1 1 d . . . . .
H20 H 0.1486 0.4427 0.2342 0.027 Uiso 1 1 calc R U . . .
C21 C 0.0549(3) 0.7665(2) 0.20259(7) 0.0298(5) Uani 1 1 d . . . . .
H21A H 0.0106 0.7994 0.2252 0.045 Uiso 1 1 calc R U . . .
H21B H -0.0094 0.8001 0.1807 0.045 Uiso 1 1 calc R U . . .
H21C H 0.1618 0.8021 0.2020 0.045 Uiso 1 1 calc R U . . .
C22 C 0.3263(3) 0.5803(3) 0.22853(6) 0.0273(5) Uani 1 1 d . . . . .
H22A H 0.4004 0.5133 0.2413 0.033 Uiso 1 1 calc R U . . .
H22B H 0.3551 0.6760 0.2369 0.033 Uiso 1 1 calc R U . . .
C23 C 0.3260(3) 0.5671(3) 0.18589(6) 0.0297(5) Uani 1 1 d . . . . .
H23A H 0.3867 0.4842 0.1793 0.036 Uiso 1 1 calc R U . . .
H23B H 0.3736 0.6509 0.1754 0.036 Uiso 1 1 calc R U . . .
C24 C 0.1525(3) 0.5525(2) 0.17016(6) 0.0269(5) Uani 1 1 d . . . . .
H24 H 0.1302 0.4505 0.1672 0.032 Uiso 1 1 calc R U . . .
C25 C 0.1249(3) 0.6196(3) 0.13124(6) 0.0320(5) Uani 1 1 d . . . . .
H25 H 0.1554 0.7201 0.1336 0.038 Uiso 1 1 calc R U . . .
C26 C -0.0452(3) 0.6140(3) 0.11562(7) 0.0440(7) Uani 1 1 d . . . . .
H26A H -0.0543 0.6517 0.0903 0.066 Uiso 1 1 calc R U . . .
H26B H -0.1094 0.6696 0.1313 0.066 Uiso 1 1 calc R U . . .
H26C H -0.0814 0.5170 0.1152 0.066 Uiso 1 1 calc R U . . .
C27 C 0.2315(3) 0.5508(3) 0.10430(7) 0.0391(6) Uani 1 1 d . . . . .
H27A H 0.3402 0.5514 0.1159 0.047 Uiso 1 1 calc R U . . .
H27B H 0.1995 0.4521 0.1007 0.047 Uiso 1 1 calc R U . . .
C28 C 0.2288(4) 0.6214(4) 0.06609(7) 0.0493(7) Uani 1 1 d . . . . .
H28A H 0.1271 0.6014 0.0521 0.059 Uiso 1 1 calc R U . . .
H28B H 0.2359 0.7236 0.0698 0.059 Uiso 1 1 calc R U . . .
C29 C 0.3594(4) 0.5756(4) 0.04266(8) 0.0562(9) Uani 1 1 d . . . . .
H29A H 0.3390 0.6163 0.0175 0.067 Uiso 1 1 calc R U . . .
H29B H 0.3539 0.4729 0.0399 0.067 Uiso 1 1 calc R U . . .
C30 C 0.5262(4) 0.6142(4) 0.05728(9) 0.0576(9) Uani 1 1 d . . . . .
H30 H 0.5521 0.5616 0.0809 0.069 Uiso 1 1 calc R U . . .
C31 C 0.5464(5) 0.7678(6) 0.06563(16) 0.0971(15) Uani 1 1 d . . . . .
H31A H 0.6551 0.7862 0.0748 0.146 Uiso 1 1 calc R U . . .
H31B H 0.4768 0.7950 0.0846 0.146 Uiso 1 1 calc R U . . .
H31C H 0.5203 0.8218 0.0429 0.146 Uiso 1 1 calc R U . . .
C32 C 0.6387(4) 0.5671(7) 0.02923(11) 0.0937(17) Uani 1 1 d . . . . .
H32A H 0.6147 0.6165 0.0057 0.141 Uiso 1 1 calc R U . . .
H32B H 0.6275 0.4664 0.0251 0.141 Uiso 1 1 calc R U . . .
H32C H 0.7463 0.5881 0.0389 0.141 Uiso 1 1 calc R U . . .
O5 O 0.7587(2) 0.69927(19) 0.56155(5) 0.0372(4) Uani 1 1 d . . . . .
O6 O 0.6557(2) 0.83057(18) 0.60639(5) 0.0367(4) Uani 1 1 d . . . . .
O7 O 0.73059(19) 0.32706(18) 0.54836(4) 0.0284(4) Uani 1 1 d . . . . .
O8 O 0.5908(2) 0.4980(2) 0.51837(5) 0.0355(4) Uani 1 1 d . . . . .
C33 C 0.6997(3) 0.7223(2) 0.59511(6) 0.0279(5) Uani 1 1 d . . . . .
C34 C 0.7106(2) 0.5704(2) 0.60788(6) 0.0215(4) Uani 1 1 d . . . . .
C35 C 0.7803(3) 0.5498(3) 0.56964(6) 0.0276(5) Uani 1 1 d . . . . .
H35 H 0.8933 0.5233 0.5727 0.033 Uiso 1 1 calc R U . . .
C36 C 0.6885(3) 0.4583(3) 0.54180(6) 0.0255(5) Uani 1 1 d . . . . .
C37 C 0.6470(3) 0.2200(3) 0.52548(6) 0.0295(5) Uani 1 1 d . . . . .
H37A H 0.6744 0.2261 0.4994 0.035 Uiso 1 1 calc R U . . .
H37B H 0.5326 0.2320 0.5259 0.035 Uiso 1 1 calc R U . . .
C38 C 0.6974(3) 0.0819(3) 0.54215(7) 0.0330(5) Uani 1 1 d . . . . .
H38A H 0.8097 0.0690 0.5401 0.050 Uiso 1 1 calc R U . . .
H38B H 0.6394 0.0067 0.5288 0.050 Uiso 1 1 calc R U . . .
H38C H 0.6762 0.0800 0.5684 0.050 Uiso 1 1 calc R U . . .
C39 C 0.5475(2) 0.5095(2) 0.61222(6) 0.0231(4) Uani 1 1 d . . . . .
H39A H 0.5529 0.4063 0.6117 0.028 Uiso 1 1 calc R U . . .
H39B H 0.4745 0.5402 0.5911 0.028 Uiso 1 1 calc R U . . .
C40 C 0.4856(2) 0.5573(2) 0.64903(6) 0.0221(4) Uani 1 1 d . . . . .
H40A H 0.4689 0.6594 0.6480 0.027 Uiso 1 1 calc R U . . .
H40B H 0.3830 0.5126 0.6515 0.027 Uiso 1 1 calc R U . . .
C41 C 0.5952(2) 0.5225(2) 0.68367(6) 0.0189(4) Uani 1 1 d . . . . .
C42 C 0.7574(2) 0.5880(2) 0.67792(6) 0.0207(4) Uani 1 1 d . . . . .
H42 H 0.7404 0.6910 0.6756 0.025 Uiso 1 1 calc R U . . .
C43 C 0.8228(2) 0.5405(2) 0.64188(6) 0.0232(4) Uani 1 1 d . . . . .
H43A H 0.9231 0.5890 0.6391 0.028 Uiso 1 1 calc R U . . .
H43B H 0.8442 0.4391 0.6433 0.028 Uiso 1 1 calc R U . . .
C44 C 0.6058(3) 0.3630(2) 0.68828(6) 0.0229(4) Uani 1 1 d . . . . .
H44A H 0.5012 0.3249 0.6908 0.034 Uiso 1 1 calc R U . . .
H44B H 0.6742 0.3405 0.7106 0.034 Uiso 1 1 calc R U . . .
H44C H 0.6489 0.3220 0.6664 0.034 Uiso 1 1 calc R U . . .
C45 C 0.5358(2) 0.5926(2) 0.71891(6) 0.0193(4) Uani 1 1 d . . . . .
H45 H 0.5340 0.6953 0.7140 0.023 Uiso 1 1 calc R U . . .
C46 C 0.6510(2) 0.5698(2) 0.75362(6) 0.0206(4) Uani 1 1 d . . . . .
H46 H 0.6590 0.4673 0.7586 0.025 Uiso 1 1 calc R U . . .
C47 C 0.8142(2) 0.6247(3) 0.74689(6) 0.0251(5) Uani 1 1 d . . . . .
H47A H 0.8104 0.7278 0.7452 0.030 Uiso 1 1 calc R U . . .
H47B H 0.8880 0.5995 0.7684 0.030 Uiso 1 1 calc R U . . .
C48 C 0.8749(2) 0.5665(3) 0.71141(6) 0.0253(5) Uani 1 1 d . . . . .
H48A H 0.9744 0.6133 0.7069 0.030 Uiso 1 1 calc R U . . .
H48B H 0.8964 0.4655 0.7147 0.030 Uiso 1 1 calc R U . . .
C49 C 0.5876(2) 0.6404(2) 0.78723(6) 0.0219(4) Uani 1 1 d . . . . .
H49 H 0.5737 0.7411 0.7805 0.026 Uiso 1 1 calc R U . . .
C50 C 0.4252(2) 0.5873(2) 0.79657(6) 0.0216(4) Uani 1 1 d . . . . .
C51 C 0.3124(2) 0.6175(3) 0.76224(6) 0.0256(5) Uani 1 1 d . . . . .
H51A H 0.3028 0.7197 0.7588 0.031 Uiso 1 1 calc R U . . .
H51B H 0.2076 0.5805 0.7665 0.031 Uiso 1 1 calc R U . . .
C52 C 0.3677(2) 0.5517(3) 0.72666(6) 0.0250(5) Uani 1 1 d . . . . .
H52A H 0.2956 0.5805 0.7052 0.030 Uiso 1 1 calc R U . . .
H52B H 0.3616 0.4489 0.7288 0.030 Uiso 1 1 calc R U . . .
C53 C 0.4257(3) 0.4307(2) 0.80596(7) 0.0271(5) Uani 1 1 d . . . . .
H53A H 0.4567 0.3772 0.7846 0.041 Uiso 1 1 calc R U . . .
H53B H 0.3207 0.4021 0.8117 0.041 Uiso 1 1 calc R U . . .
H53C H 0.5000 0.4130 0.8276 0.041 Uiso 1 1 calc R U . . .
C54 C 0.6871(3) 0.6374(3) 0.82443(6) 0.0280(5) Uani 1 1 d . . . . .
H54A H 0.7718 0.7076 0.8249 0.034 Uiso 1 1 calc R U . . .
H54B H 0.7339 0.5440 0.8292 0.034 Uiso 1 1 calc R U . . .
C55 C 0.5697(3) 0.6725(3) 0.85329(6) 0.0295(5) Uani 1 1 d . . . . .
H55A H 0.5942 0.7647 0.8647 0.035 Uiso 1 1 calc R U . . .
H55B H 0.5749 0.6014 0.8733 0.035 Uiso 1 1 calc R U . . .
C56 C 0.4042(2) 0.6743(2) 0.83230(6) 0.0229(4) Uani 1 1 d . . . . .
H56 H 0.3826 0.7727 0.8242 0.027 Uiso 1 1 calc R U . . .
C57 C 0.2775(2) 0.6335(2) 0.85820(6) 0.0244(4) Uani 1 1 d . . . . .
H57 H 0.3033 0.5384 0.8683 0.029 Uiso 1 1 calc R U . . .
C58 C 0.1136(3) 0.6274(3) 0.83791(7) 0.0319(5) Uani 1 1 d . . . . .
H58A H 0.0376 0.6011 0.8555 0.048 Uiso 1 1 calc R U . . .
H58B H 0.1121 0.5581 0.8179 0.048 Uiso 1 1 calc R U . . .
H58C H 0.0863 0.7192 0.8273 0.048 Uiso 1 1 calc R U . . .
C59 C 0.2819(3) 0.7357(3) 0.89131(7) 0.0351(6) Uani 1 1 d . . . . .
H59A H 0.3826 0.7234 0.9064 0.042 Uiso 1 1 calc R U . . .
H59B H 0.2797 0.8321 0.8814 0.042 Uiso 1 1 calc R U . . .
C60 C 0.1488(3) 0.7204(3) 0.91709(7) 0.0370(6) Uani 1 1 d . . . . .
H60A H 0.1625 0.7916 0.9370 0.044 Uiso 1 1 calc R U . . .
H60B H 0.0481 0.7393 0.9026 0.044 Uiso 1 1 calc R U . . .
C61 C 0.1409(3) 0.5768(3) 0.93503(7) 0.0343(5) Uani 1 1 d . . . . .
H61A H 0.2402 0.5596 0.9503 0.041 Uiso 1 1 calc R U . . .
H61B H 0.1318 0.5054 0.9151 0.041 Uiso 1 1 calc R U . . .
C62 C 0.0054(3) 0.5581(3) 0.95953(7) 0.0414(6) Uani 1 1 d . . . . .
H62 H 0.0103 0.6346 0.9784 0.050 Uiso 1 1 calc R U . . .
C63 C 0.0187(4) 0.4186(3) 0.97990(8) 0.0507(8) Uani 1 1 d . . . . .
H63A H 0.0129 0.3424 0.9617 0.076 Uiso 1 1 calc R U . . .
H63B H -0.0671 0.4096 0.9961 0.076 Uiso 1 1 calc R U . . .
H63C H 0.1189 0.4142 0.9950 0.076 Uiso 1 1 calc R U . . .
C64 C -0.1518(4) 0.5669(5) 0.93641(10) 0.0663(10) Uani 1 1 d . . . . .
H64A H -0.1541 0.4987 0.9161 0.099 Uiso 1 1 calc R U . . .
H64B H -0.1656 0.6610 0.9260 0.099 Uiso 1 1 calc R U . . .
H64C H -0.2365 0.5467 0.9523 0.099 Uiso 1 1 calc R U . . .

loop_
_atom_site_aniso_label
_atom_site_aniso_U_11
_atom_site_aniso_U_22
_atom_site_aniso_U_33
_atom_site_aniso_U_23
_atom_site_aniso_U_13
_atom_site_aniso_U_12
O1 0.0381(10) 0.0342(10) 0.0398(10) 0.0141(8) 0.0131(8) 0.0010(8)
O2 0.0272(8) 0.0281(9) 0.0527(11) 0.0020(8) 0.0048(8) -0.0006(7)
O3 0.0262(8) 0.0391(10) 0.0254(8) 0.0008(7) 0.0001(6) 0.0024(7)
O4 0.0306(9) 0.0537(12) 0.0307(9) 0.0090(8) 0.0021(7) 0.0080(8)
C1 0.0156(10) 0.0316(13) 0.0365(13) 0.0077(11) 0.0013(9) -0.0016(9)
C2 0.0201(10) 0.0275(12) 0.0260(11) 0.0035(9) 0.0037(9) -0.0008(9)
C3 0.0235(11) 0.0320(12) 0.0306(12) 0.0079(10) 0.0081(9) 0.0011(9)
C4 0.0208(10) 0.0416(14) 0.0251(11) 0.0080(10) 0.0094(9) 0.0039(10)
C5 0.0273(12) 0.0493(16) 0.0257(12) -0.0028(11) 0.0000(9) 0.0014(11)
C6 0.0316(13) 0.0465(16) 0.0335(14) -0.0014(12) 0.0015(11) -0.0049(11)
C7 0.0198(10) 0.0256(11) 0.0255(11) 0.0040(9) 0.0006(8) -0.0022(9)
C8 0.0186(10) 0.0191(10) 0.0236(11) 0.0031(8) 0.0013(8) -0.0012(8)
C9 0.0189(9) 0.0215(11) 0.0259(11) 0.0062(9) 0.0012(8) 0.0003(9)
C10 0.0179(10) 0.0339(13) 0.0301(12) 0.0063(10) -0.0019(9) -0.0040(9)
C11 0.0173(10) 0.0338(13) 0.0327(12) 0.0077(10) 0.0030(9) -0.0021(9)
C12 0.0280(11) 0.0263(12) 0.0367(13) 0.0068(10) 0.0063(9) 0.0064(10)
C13 0.0182(9) 0.0234(11) 0.0234(10) 0.0023(9) 0.0001(8) -0.0021(8)
C14 0.0192(9) 0.0206(10) 0.0236(10) 0.0026(8) 0.0023(8) 0.0000(8)
C15 0.0211(10) 0.0179(10) 0.0231(10) 0.0023(8) 0.0003(8) -0.0016(8)
C16 0.0220(10) 0.0226(11) 0.0235(11) 0.0041(8) -0.0010(8) -0.0036(8)
C17 0.0215(10) 0.0428(14) 0.0309(12) 0.0086(11) -0.0029(9) -0.0032(10)
C18 0.0269(11) 0.0384(14) 0.0267(12) 0.0057(10) -0.0036(9) -0.0066(10)
C19 0.0277(11) 0.0225(11) 0.0232(11) 0.0021(9) -0.0006(9) -0.0024(9)
C20 0.0249(10) 0.0193(10) 0.0238(11) 0.0008(8) 0.0006(8) -0.0013(8)
C21 0.0388(13) 0.0237(11) 0.0270(11) 0.0046(9) 0.0029(10) 0.0020(10)
C22 0.0265(11) 0.0313(12) 0.0245(11) -0.0015(9) 0.0035(9) 0.0005(9)
C23 0.0306(11) 0.0335(13) 0.0255(11) 0.0004(10) 0.0049(9) 0.0009(10)
C24 0.0333(12) 0.0216(11) 0.0255(11) 0.0001(9) 0.0009(9) -0.0034(9)
C25 0.0400(13) 0.0308(13) 0.0251(12) 0.0026(10) 0.0021(10) -0.0038(11)
C26 0.0454(15) 0.0598(19) 0.0262(13) 0.0062(12) -0.0017(11) -0.0029(13)
C27 0.0487(15) 0.0422(15) 0.0265(12) -0.0021(11) 0.0031(11) 0.0026(12)
C28 0.0504(16) 0.069(2) 0.0280(13) 0.0023(14) 0.0019(12) 0.0051(16)
C29 0.0525(17) 0.085(3) 0.0313(14) -0.0034(16) 0.0056(13) 0.0071(17)
C30 0.0489(17) 0.082(3) 0.0411(17) 0.0040(17) 0.0004(13) 0.0014(17)
C31 0.066(3) 0.085(3) 0.139(5) 0.000(3) 0.003(3) -0.005(2)
C32 0.052(2) 0.169(5) 0.061(2) -0.009(3) 0.0116(18) 0.013(3)
O5 0.0513(11) 0.0274(9) 0.0350(9) 0.0057(8) 0.0165(8) -0.0024(8)
O6 0.0489(11) 0.0216(9) 0.0404(10) 0.0019(7) 0.0076(8) 0.0037(8)
O7 0.0305(9) 0.0297(9) 0.0245(8) -0.0017(7) -0.0013(7) 0.0024(7)
O8 0.0342(9) 0.0420(10) 0.0301(9) 0.0065(8) 0.0006(7) 0.0098(8)
C33 0.0302(12) 0.0252(12) 0.0285(11) 0.0030(10) 0.0036(9) -0.0027(9)
C34 0.0227(10) 0.0204(10) 0.0217(10) 0.0013(9) 0.0042(8) 0.0001(9)
C35 0.0281(11) 0.0271(12) 0.0290(12) 0.0037(10) 0.0106(9) 0.0016(9)
C36 0.0238(11) 0.0321(12) 0.0220(11) 0.0026(9) 0.0107(9) 0.0038(9)
C37 0.0302(12) 0.0339(13) 0.0237(11) -0.0019(10) -0.0020(9) 0.0008(10)
C38 0.0332(12) 0.0340(13) 0.0311(13) 0.0019(10) -0.0023(10) -0.0042(11)
C39 0.0205(10) 0.0262(11) 0.0227(11) -0.0023(9) 0.0026(8) -0.0001(9)
C40 0.0188(9) 0.0237(11) 0.0237(10) -0.0026(9) 0.0017(8) 0.0007(9)
C41 0.0162(9) 0.0178(10) 0.0227(10) -0.0002(8) 0.0020(8) -0.0003(8)
C42 0.0169(9) 0.0184(10) 0.0269(11) 0.0009(8) 0.0021(8) -0.0010(8)
C43 0.0169(9) 0.0240(11) 0.0290(11) 0.0004(9) 0.0039(8) -0.0020(8)
C44 0.0241(10) 0.0187(10) 0.0265(11) -0.0003(9) 0.0059(8) -0.0006(8)
C45 0.0162(9) 0.0191(10) 0.0222(10) -0.0009(8) -0.0001(8) 0.0010(8)
C46 0.0160(9) 0.0224(10) 0.0232(10) 0.0003(8) -0.0004(8) -0.0002(8)
C47 0.0173(10) 0.0316(12) 0.0259(11) -0.0016(9) -0.0018(8) -0.0042(9)
C48 0.0165(9) 0.0310(12) 0.0282(11) 0.0005(10) 0.0012(8) -0.0011(9)
C49 0.0191(10) 0.0228(11) 0.0233(10) -0.0010(9) -0.0007(8) -0.0004(8)
C50 0.0178(9) 0.0237(11) 0.0231(10) -0.0025(9) 0.0013(8) 0.0000(8)
C51 0.0174(10) 0.0347(12) 0.0246(11) -0.0018(9) 0.0010(8) 0.0029(9)
C52 0.0161(9) 0.0358(13) 0.0227(10) -0.0039(9) -0.0004(8) -0.0009(9)
C53 0.0263(11) 0.0247(12) 0.0309(12) -0.0024(9) 0.0054(9) -0.0003(9)
C54 0.0209(10) 0.0366(13) 0.0259(11) -0.0034(10) -0.0012(9) -0.0023(9)
C55 0.0237(11) 0.0386(14) 0.0256(11) -0.0036(10) -0.0015(9) -0.0033(10)
C56 0.0222(10) 0.0227(11) 0.0234(10) -0.0025(8) 0.0001(8) -0.0019(9)
C57 0.0236(10) 0.0267(11) 0.0232(10) -0.0026(9) 0.0032(8) 0.0008(9)
C58 0.0241(11) 0.0412(14) 0.0309(12) 0.0004(11) 0.0047(9) 0.0010(10)
C59 0.0375(13) 0.0341(14) 0.0349(13) -0.0090(11) 0.0101(11) -0.0057(11)
C60 0.0426(14) 0.0353(14) 0.0349(13) -0.0094(11) 0.0144(11) -0.0015(11)
C61 0.0352(12) 0.0400(14) 0.0278(12) -0.0040(11) 0.0033(10) -0.0004(11)
C62 0.0496(15) 0.0466(16) 0.0298(13) -0.0017(12) 0.0134(11) -0.0010(13)
C63 0.0568(18) 0.057(2) 0.0394(16) 0.0041(14) 0.0092(14) -0.0080(15)
C64 0.0391(16) 0.093(3) 0.068(2) 0.028(2) 0.0155(15) -0.0003(18)

loop_
_atom_type_symbol
_atom_type_description
_atom_type_scat_dispersion_real
_atom_type_scat_dispersion_imag
_atom_type_scat_source
C C 0.0033 0.0016 'International Tables Vol C Tables 4.2.6.8 and 6.1.1.4'
H H 0.0000 0.0000 'International Tables Vol C Tables 4.2.6.8 and 6.1.1.4'
O O 0.0106 0.0060 'International Tables Vol C Tables 4.2.6.8 and 6.1.1.4'

loop_
_geom_angle_atom_site_label_1
_geom_angle_atom_site_label_2
_geom_angle_atom_site_label_3
_geom_angle
_geom_angle_site_symmetry_1
_geom_angle_site_symmetry_3
_geom_angle_publ_flag
C1 O1 C3 91.68(17) . . ?
C4 O3 C5 117.30(19) . . ?
O2 C1 O1 126.4(2) . . ?
O2 C1 C2 138.2(2) . . ?
O1 C1 C2 95.36(19) . . ?
C1 C2 C11 116.7(2) . . ?
C1 C2 C7 111.52(18) . . ?
C11 C2 C7 112.05(18) . . ?
C1 C2 C3 82.57(17) . . ?
C11 C2 C3 114.99(18) . . ?
C7 C2 C3 116.07(19) . . ?
O1 C3 C4 113.0(2) . . ?
O1 C3 C2 90.36(18) . . ?
C4 C3 C2 115.66(19) . . ?
O1 C3 H3 112.0 . . ?
C4 C3 H3 112.0 . . ?
C2 C3 H3 112.0 . . ?
O4 C4 O3 126.0(2) . . ?
O4 C4 C3 125.8(2) . . ?
O3 C4 C3 108.11(19) . . ?
O3 C5 C6 107.12(19) . . ?
O3 C5 H5A 110.3 . . ?
C6 C5 H5A 110.3 . . ?
O3 C5 H5B 110.3 . . ?
C6 C5 H5B 110.3 . . ?
H5A C5 H5B 108.5 . . ?
C5 C6 H6A 109.5 . . ?
C5 C6 H6B 109.5 . . ?
H6A C6 H6B 109.5 . . ?
C5 C6 H6C 109.5 . . ?
H6A C6 H6C 109.5 . . ?
H6B C6 H6C 109.5 . . ?
C8 C7 C2 111.65(18) . . ?
C8 C7 H7A 109.3 . . ?
C2 C7 H7A 109.3 . . ?
C8 C7 H7B 109.3 . . ?
C2 C7 H7B 109.3 . . ?
H7A C7 H7B 108.0 . . ?
C13 C8 C7 110.75(17) . . ?
C13 C8 C9 112.52(17) . . ?
C7 C8 C9 112.51(17) . . ?
C13 C8 H8 106.9 . . ?
C7 C8 H8 106.9 . . ?
C9 C8 H8 106.9 . . ?
C12 C9 C10 110.01(18) . . ?
C12 C9 C8 111.71(19) . . ?
C10 C9 C8 106.45(17) . . ?
C12 C9 C16 110.41(18) . . ?
C10 C9 C16 110.14(18) . . ?
C8 C9 C16 108.03(17) . . ?
C11 C10 C9 113.23(19) . . ?
C11 C10 H10A 108.9 . . ?
C9 C10 H10A 108.9 . . ?
C11 C10 H10B 108.9 . . ?
C9 C10 H10B 108.9 . . ?
H10A C10 H10B 107.7 . . ?
C2 C11 C10 113.17(18) . . ?
C2 C11 H11A 108.9 . . ?
C10 C11 H11A 108.9 . . ?
C2 C11 H11B 108.9 . . ?
C10 C11 H11B 108.9 . . ?
H11A C11 H11B 107.8 . . ?
C9 C12 H12A 109.5 . . ?
C9 C12 H12B 109.5 . . ?
H12A C12 H12B 109.5 . . ?
C9 C12 H12C 109.5 . . ?
H12A C12 H12C 109.5 . . ?
H12B C12 H12C 109.5 . . ?
C14 C13 C8 110.03(17) . . ?
C14 C13 H13A 109.7 . . ?
C8 C13 H13A 109.7 . . ?
C14 C13 H13B 109.7 . . ?
C8 C13 H13B 109.7 . . ?
H13A C13 H13B 108.2 . . ?
C15 C14 C13 111.68(17) . . ?
C15 C14 H14A 109.3 . . ?
C13 C14 H14A 109.3 . . ?
C15 C14 H14B 109.3 . . ?
C13 C14 H14B 109.3 . . ?
H14A C14 H14B 107.9 . . ?
C20 C15 C14 112.63(17) . . ?
C20 C15 C16 108.81(17) . . ?
C14 C15 C16 111.39(17) . . ?
C20 C15 H15 107.9 . . ?
C14 C15 H15 107.9 . . ?
C16 C15 H15 107.9 . . ?
C17 C16 C15 110.47(17) . . ?
C17 C16 C9 113.79(18) . . ?
C15 C16 C9 112.61(17) . . ?
C17 C16 H16 106.5 . . ?
C15 C16 H16 106.5 . . ?
C9 C16 H16 106.5 . . ?
C18 C17 C16 114.26(19) . . ?
C18 C17 H17A 108.7 . . ?
C16 C17 H17A 108.7 . . ?
C18 C17 H17B 108.7 . . ?
C16 C17 H17B 108.7 . . ?
H17A C17 H17B 107.6 . . ?
C19 C18 C17 112.31(19) . . ?
C19 C18 H18A 109.1 . . ?
C17 C18 H18A 109.1 . . ?
C19 C18 H18B 109.1 . . ?
C17 C18 H18B 109.1 . . ?
H18A C18 H18B 107.9 . . ?
C18 C19 C21 111.2(2) . . ?
C18 C19 C20 106.19(18) . . ?
C21 C19 C20 112.03(19) . . ?
C18 C19 C24 116.79(19) . . ?
C21 C19 C24 110.08(19) . . ?
C20 C19 C24 99.95(17) . . ?
C15 C20 C22 118.90(18) . . ?
C15 C20 C19 114.69(18) . . ?
C22 C20 C19 104.69(18) . . ?
C15 C20 H20 105.9 . . ?
C22 C20 H20 105.9 . . ?
C19 C20 H20 105.9 . . ?
C19 C21 H21A 109.5 . . ?
C19 C21 H21B 109.5 . . ?
H21A C21 H21B 109.5 . . ?
C19 C21 H21C 109.5 . . ?
H21A C21 H21C 109.5 . . ?
H21B C21 H21C 109.5 . . ?
C20 C22 C23 103.80(18) . . ?
C20 C22 H22A 111.0 . . ?
C23 C22 H22A 111.0 . . ?
C20 C22 H22B 111.0 . . ?
C23 C22 H22B 111.0 . . ?
H22A C22 H22B 109.0 . . ?
C22 C23 C24 107.16(18) . . ?
C22 C23 H23A 110.3 . . ?
C24 C23 H23A 110.3 . . ?
C22 C23 H23B 110.3 . . ?
C24 C23 H23B 110.3 . . ?
H23A C23 H23B 108.5 . . ?
C25 C24 C23 111.42(19) . . ?
C25 C24 C19 119.2(2) . . ?
C23 C24 C19 103.90(17) . . ?
C25 C24 H24 107.2 . . ?
C23 C24 H24 107.2 . . ?
C19 C24 H24 107.2 . . ?
C26 C25 C27 110.7(2) . . ?
C26 C25 C24 113.1(2) . . ?
C27 C25 C24 109.9(2) . . ?
C26 C25 H25 107.6 . . ?
C27 C25 H25 107.6 . . ?
C24 C25 H25 107.6 . . ?
C25 C26 H26A 109.5 . . ?
C25 C26 H26B 109.5 . . ?
H26A C26 H26B 109.5 . . ?
C25 C26 H26C 109.5 . . ?
H26A C26 H26C 109.5 . . ?
H26B C26 H26C 109.5 . . ?
C28 C27 C25 114.3(2) . . ?
C28 C27 H27A 108.7 . . ?
C25 C27 H27A 108.7 . . ?
C28 C27 H27B 108.7 . . ?
C25 C27 H27B 108.7 . . ?
H27A C27 H27B 107.6 . . ?
C29 C28 C27 114.4(3) . . ?
C29 C28 H28A 108.7 . . ?
C27 C28 H28A 108.7 . . ?
C29 C28 H28B 108.7 . . ?
C27 C28 H28B 108.7 . . ?
H28A C28 H28B 107.6 . . ?
C28 C29 C30 116.7(3) . . ?
C28 C29 H29A 108.1 . . ?
C30 C29 H29A 108.1 . . ?
C28 C29 H29B 108.1 . . ?
C30 C29 H29B 108.1 . . ?
H29A C29 H29B 107.3 . . ?
C31 C30 C32 110.7(4) . . ?
C31 C30 C29 113.2(3) . . ?
C32 C30 C29 109.0(3) . . ?
C31 C30 H30 107.9 . . ?
C32 C30 H30 107.9 . . ?
C29 C30 H30 107.9 . . ?
C30 C31 H31A 109.5 . . ?
C30 C31 H31B 109.5 . . ?
H31A C31 H31B 109.5 . . ?
C30 C31 H31C 109.5 . . ?
H31A C31 H31C 109.5 . . ?
H31B C31 H31C 109.5 . . ?
C30 C32 H32A 109.5 . . ?
C30 C32 H32B 109.5 . . ?
H32A C32 H32B 109.5 . . ?
C30 C32 H32C 109.5 . . ?
H32A C32 H32C 109.5 . . ?
H32B C32 H32C 109.5 . . ?
C33 O5 C35 91.80(17) . . ?
C36 O7 C37 116.79(18) . . ?
O6 C33 O5 126.5(2) . . ?
O6 C33 C34 138.0(2) . . ?
O5 C33 C34 95.43(18) . . ?
C43 C34 C33 116.15(19) . . ?
C43 C34 C39 111.61(18) . . ?
C33 C34 C39 111.04(18) . . ?
C43 C34 C35 115.15(18) . . ?
C33 C34 C35 82.68(16) . . ?
C39 C34 C35 117.40(18) . . ?
O5 C35 C36 112.60(19) . . ?
O5 C35 C34 90.07(17) . . ?
C36 C35 C34 116.47(18) . . ?
O5 C35 H35 112.0 . . ?
C36 C35 H35 112.0 . . ?
C34 C35 H35 112.0 . . ?
O8 C36 O7 126.1(2) . . ?
O8 C36 C35 125.5(2) . . ?
O7 C36 C35 108.29(19) . . ?
O7 C37 C38 106.25(18) . . ?
O7 C37 H37A 110.5 . . ?
C38 C37 H37A 110.5 . . ?
O7 C37 H37B 110.5 . . ?
C38 C37 H37B 110.5 . . ?
H37A C37 H37B 108.7 . . ?
C37 C38 H38A 109.5 . . ?
C37 C38 H38B 109.5 . . ?
H38A C38 H38B 109.5 . . ?
C37 C38 H38C 109.5 . . ?
H38A C38 H38C 109.5 . . ?
H38B C38 H38C 109.5 . . ?
C34 C39 C40 110.83(18) . . ?
C34 C39 H39A 109.5 . . ?
C40 C39 H39A 109.5 . . ?
C34 C39 H39B 109.5 . . ?
C40 C39 H39B 109.5 . . ?
H39A C39 H39B 108.1 . . ?
C41 C40 C39 113.93(17) . . ?
C41 C40 H40A 108.8 . . ?
C39 C40 H40A 108.8 . . ?
C41 C40 H40B 108.8 . . ?
C39 C40 H40B 108.8 . . ?
H40A C40 H40B 107.7 . . ?
C40 C41 C44 109.26(17) . . ?
C40 C41 C42 107.37(17) . . ?
C44 C41 C42 111.66(17) . . ?
C40 C41 C45 110.50(16) . . ?
C44 C41 C45 111.11(17) . . ?
C42 C41 C45 106.87(16) . . ?
C48 C42 C43 111.67(17) . . ?
C48 C42 C41 112.41(17) . . ?
C43 C42 C41 112.82(17) . . ?
C48 C42 H42 106.5 . . ?
C43 C42 H42 106.5 . . ?
C41 C42 H42 106.5 . . ?
C34 C43 C42 112.16(17) . . ?
C34 C43 H43A 109.2 . . ?
C42 C43 H43A 109.2 . . ?
C34 C43 H43B 109.2 . . ?
C42 C43 H43B 109.2 . . ?
H43A C43 H43B 107.9 . . ?
C41 C44 H44A 109.5 . . ?
C41 C44 H44B 109.5 . . ?
H44A C44 H44B 109.5 . . ?
C41 C44 H44C 109.5 . . ?
H44A C44 H44C 109.5 . . ?
H44B C44 H44C 109.5 . . ?
C52 C45 C46 111.32(17) . . ?
C52 C45 C41 114.27(17) . . ?
C46 C45 C41 111.65(16) . . ?
C52 C45 H45 106.3 . . ?
C46 C45 H45 106.3 . . ?
C41 C45 H45 106.3 . . ?
C49 C46 C47 111.25(18) . . ?
C49 C46 C45 109.54(16) . . ?
C47 C46 C45 110.82(17) . . ?
C49 C46 H46 108.4 . . ?
C47 C46 H46 108.4 . . ?
C45 C46 H46 108.4 . . ?
C48 C47 C46 112.70(18) . . ?
C48 C47 H47A 109.1 . . ?
C46 C47 H47A 109.1 . . ?
C48 C47 H47B 109.1 . . ?
C46 C47 H47B 109.1 . . ?
H47A C47 H47B 107.8 . . ?
C42 C48 C47 111.47(17) . . ?
C42 C48 H48A 109.3 . . ?
C47 C48 H48A 109.3 . . ?
C42 C48 H48B 109.3 . . ?
C47 C48 H48B 109.3 . . ?
H48A C48 H48B 108.0 . . ?
C46 C49 C54 118.57(18) . . ?
C46 C49 C50 114.36(18) . . ?
C54 C49 C50 104.54(17) . . ?
C46 C49 H49 106.2 . . ?
C54 C49 H49 106.2 . . ?
C50 C49 H49 106.2 . . ?
C51 C50 C53 110.56(19) . . ?
C51 C50 C49 106.43(17) . . ?
C53 C50 C49 112.49(18) . . ?
C51 C50 C56 117.27(18) . . ?
C53 C50 C56 109.80(18) . . ?
C49 C50 C56 99.84(16) . . ?
C50 C51 C52 112.22(18) . . ?
C50 C51 H51A 109.2 . . ?
C52 C51 H51A 109.2 . . ?
C50 C51 H51B 109.2 . . ?
C52 C51 H51B 109.2 . . ?
H51A C51 H51B 107.9 . . ?
C51 C52 C45 113.81(18) . . ?
C51 C52 H52A 108.8 . . ?
C45 C52 H52A 108.8 . . ?
C51 C52 H52B 108.8 . . ?
C45 C52 H52B 108.8 . . ?
H52A C52 H52B 107.7 . . ?
C50 C53 H53A 109.5 . . ?
C50 C53 H53B 109.5 . . ?
H53A C53 H53B 109.5 . . ?
C50 C53 H53C 109.5 . . ?
H53A C53 H53C 109.5 . . ?
H53B C53 H53C 109.5 . . ?
C49 C54 C55 103.82(17) . . ?
C49 C54 H54A 111.0 . . ?
C55 C54 H54A 111.0 . . ?
C49 C54 H54B 111.0 . . ?
C55 C54 H54B 111.0 . . ?
H54A C54 H54B 109.0 . . ?
C54 C55 C56 107.14(18) . . ?
C54 C55 H55A 110.3 . . ?
C56 C55 H55A 110.3 . . ?
C54 C55 H55B 110.3 . . ?
C56 C55 H55B 110.3 . . ?
H55A C55 H55B 108.5 . . ?
C57 C56 C55 111.33(18) . . ?
C57 C56 C50 120.03(18) . . ?
C55 C56 C50 103.54(17) . . ?
C57 C56 H56 107.1 . . ?
C55 C56 H56 107.1 . . ?
C50 C56 H56 107.1 . . ?
C58 C57 C56 112.67(18) . . ?
C58 C57 C59 110.93(19) . . ?
C56 C57 C59 109.51(19) . . ?
C58 C57 H57 107.8 . . ?
C56 C57 H57 107.8 . . ?
C59 C57 H57 107.8 . . ?
C57 C58 H58A 109.5 . . ?
C57 C58 H58B 109.5 . . ?
H58A C58 H58B 109.5 . . ?
C57 C58 H58C 109.5 . . ?
H58A C58 H58C 109.5 . . ?
H58B C58 H58C 109.5 . . ?
C60 C59 C57 115.8(2) . . ?
C60 C59 H59A 108.3 . . ?
C57 C59 H59A 108.3 . . ?
C60 C59 H59B 108.3 . . ?
C57 C59 H59B 108.3 . . ?
H59A C59 H59B 107.4 . . ?
C61 C60 C59 113.8(2) . . ?
C61 C60 H60A 108.8 . . ?
C59 C60 H60A 108.8 . . ?
C61 C60 H60B 108.8 . . ?
C59 C60 H60B 108.8 . . ?
H60A C60 H60B 107.7 . . ?
C60 C61 C62 114.4(2) . . ?
C60 C61 H61A 108.7 . . ?
C62 C61 H61A 108.7 . . ?
C60 C61 H61B 108.7 . . ?
C62 C61 H61B 108.7 . . ?
H61A C61 H61B 107.6 . . ?
C63 C62 C61 110.5(2) . . ?
C63 C62 C64 109.8(3) . . ?
C61 C62 C64 110.9(2) . . ?
C63 C62 H62 108.5 . . ?
C61 C62 H62 108.5 . . ?
C64 C62 H62 108.5 . . ?
C62 C63 H63A 109.5 . . ?
C62 C63 H63B 109.5 . . ?
H63A C63 H63B 109.5 . . ?
C62 C63 H63C 109.5 . . ?
H63A C63 H63C 109.5 . . ?
H63B C63 H63C 109.5 . . ?
C62 C64 H64A 109.5 . . ?
C62 C64 H64B 109.5 . . ?
H64A C64 H64B 109.5 . . ?
C62 C64 H64C 109.5 . . ?
H64A C64 H64C 109.5 . . ?
H64B C64 H64C 109.5 . . ?

loop_
_geom_bond_atom_site_label_1
_geom_bond_atom_site_label_2
_geom_bond_distance
_geom_bond_site_symmetry_2
_geom_bond_publ_flag
O1 C1 1.368(3) . ?
O1 C3 1.467(3) . ?
O2 C1 1.193(3) . ?
O3 C4 1.330(3) . ?
O3 C5 1.470(3) . ?
O4 C4 1.203(3) . ?
C1 C2 1.528(3) . ?
C2 C11 1.530(3) . ?
C2 C7 1.536(3) . ?
C2 C3 1.555(3) . ?
C3 C4 1.505(4) . ?
C3 H3 1.0000 . ?
C5 C6 1.492(4) . ?
C5 H5A 0.9900 . ?
C5 H5B 0.9900 . ?
C6 H6A 0.9800 . ?
C6 H6B 0.9800 . ?
C6 H6C 0.9800 . ?
C7 C8 1.533(3) . ?
C7 H7A 0.9900 . ?
C7 H7B 0.9900 . ?
C8 C13 1.527(3) . ?
C8 C9 1.553(3) . ?
C8 H8 1.0000 . ?
C9 C12 1.541(3) . ?
C9 C10 1.543(3) . ?
C9 C16 1.562(3) . ?
C10 C11 1.533(3) . ?
C10 H10A 0.9900 . ?
C10 H10B 0.9900 . ?
C11 H11A 0.9900 . ?
C11 H11B 0.9900 . ?
C12 H12A 0.9800 . ?
C12 H12B 0.9800 . ?
C12 H12C 0.9800 . ?
C13 C14 1.524(3) . ?
C13 H13A 0.9900 . ?
C13 H13B 0.9900 . ?
C14 C15 1.523(3) . ?
C14 H14A 0.9900 . ?
C14 H14B 0.9900 . ?
C15 C20 1.522(3) . ?
C15 C16 1.544(3) . ?
C15 H15 1.0000 . ?
C16 C17 1.541(3) . ?
C16 H16 1.0000 . ?
C17 C18 1.536(3) . ?
C17 H17A 0.9900 . ?
C17 H17B 0.9900 . ?
C18 C19 1.534(3) . ?
C18 H18A 0.9900 . ?
C18 H18B 0.9900 . ?
C19 C21 1.535(3) . ?
C19 C20 1.546(3) . ?
C19 C24 1.560(3) . ?
C20 C22 1.524(3) . ?
C20 H20 1.0000 . ?
C21 H21A 0.9800 . ?
C21 H21B 0.9800 . ?
C21 H21C 0.9800 . ?
C22 C23 1.542(3) . ?
C22 H22A 0.9900 . ?
C22 H22B 0.9900 . ?
C23 C24 1.555(3) . ?
C23 H23A 0.9900 . ?
C23 H23B 0.9900 . ?
C24 C25 1.545(3) . ?
C24 H24 1.0000 . ?
C25 C26 1.522(4) . ?
C25 C27 1.536(4) . ?
C25 H25 1.0000 . ?
C26 H26A 0.9800 . ?
C26 H26B 0.9800 . ?
C26 H26C 0.9800 . ?
C27 C28 1.533(4) . ?
C27 H27A 0.9900 . ?
C27 H27B 0.9900 . ?
C28 C29 1.522(4) . ?
C28 H28A 0.9900 . ?
C28 H28B 0.9900 . ?
C29 C30 1.530(5) . ?
C29 H29A 0.9900 . ?
C29 H29B 0.9900 . ?
C30 C31 1.509(6) . ?
C30 C32 1.522(5) . ?
C30 H30 1.0000 . ?
C31 H31A 0.9800 . ?
C31 H31B 0.9800 . ?
C31 H31C 0.9800 . ?
C32 H32A 0.9800 . ?
C32 H32B 0.9800 . ?
C32 H32C 0.9800 . ?
O5 C33 1.367(3) . ?
O5 C35 1.471(3) . ?
O6 C33 1.187(3) . ?
O7 C36 1.325(3) . ?
O7 C37 1.467(3) . ?
O8 C36 1.202(3) . ?
C33 C34 1.528(3) . ?
C34 C43 1.523(3) . ?
C34 C39 1.536(3) . ?
C34 C35 1.559(3) . ?
C35 C36 1.506(3) . ?
C35 H35 1.0000 . ?
C37 C38 1.502(4) . ?
C37 H37A 0.9900 . ?
C37 H37B 0.9900 . ?
C38 H38A 0.9800 . ?
C38 H38B 0.9800 . ?
C38 H38C 0.9800 . ?
C39 C40 1.539(3) . ?
C39 H39A 0.9900 . ?
C39 H39B 0.9900 . ?
C40 C41 1.537(3) . ?
C40 H40A 0.9900 . ?
C40 H40B 0.9900 . ?
C41 C44 1.540(3) . ?
C41 C42 1.556(3) . ?
C41 C45 1.559(3) . ?
C42 C48 1.523(3) . ?
C42 C43 1.526(3) . ?
C42 H42 1.0000 . ?
C43 H43A 0.9900 . ?
C43 H43B 0.9900 . ?
C44 H44A 0.9800 . ?
C44 H44B 0.9800 . ?
C44 H44C 0.9800 . ?
C45 C52 1.541(3) . ?
C45 C46 1.546(3) . ?
C45 H45 1.0000 . ?
C46 C49 1.526(3) . ?
C46 C47 1.533(3) . ?
C46 H46 1.0000 . ?
C47 C48 1.526(3) . ?
C47 H47A 0.9900 . ?
C47 H47B 0.9900 . ?
C48 H48A 0.9900 . ?
C48 H48B 0.9900 . ?
C49 C54 1.530(3) . ?
C49 C50 1.546(3) . ?
C49 H49 1.0000 . ?
C50 C51 1.535(3) . ?
C50 C53 1.539(3) . ?
C50 C56 1.557(3) . ?
C51 C52 1.538(3) . ?
C51 H51A 0.9900 . ?
C51 H51B 0.9900 . ?
C52 H52A 0.9900 . ?
C52 H52B 0.9900 . ?
C53 H53A 0.9800 . ?
C53 H53B 0.9800 . ?
C53 H53C 0.9800 . ?
C54 C55 1.543(3) . ?
C54 H54A 0.9900 . ?
C54 H54B 0.9900 . ?
C55 C56 1.554(3) . ?
C55 H55A 0.9900 . ?
C55 H55B 0.9900 . ?
C56 C57 1.540(3) . ?
C56 H56 1.0000 . ?
C57 C58 1.532(3) . ?
C57 C59 1.542(3) . ?
C57 H57 1.0000 . ?
C58 H58A 0.9800 . ?
C58 H58B 0.9800 . ?
C58 H58C 0.9800 . ?
C59 C60 1.537(3) . ?
C59 H59A 0.9900 . ?
C59 H59B 0.9900 . ?
C60 C61 1.525(4) . ?
C60 H60A 0.9900 . ?
C60 H60B 0.9900 . ?
C61 C62 1.527(4) . ?
C61 H61A 0.9900 . ?
C61 H61B 0.9900 . ?
C62 C63 1.525(4) . ?
C62 C64 1.529(4) . ?
C62 H62 1.0000 . ?
C63 H63A 0.9800 . ?
C63 H63B 0.9800 . ?
C63 H63C 0.9800 . ?
C64 H64A 0.9800 . ?
C64 H64B 0.9800 . ?
C64 H64C 0.9800 . ?
